data_7203007
loop_
_publ_author_name
'Wang, Su-Na'
'Sun, Ran'
'Wang, Xiao-Shi'
'Li, Yi-Zhi'
'Pan, Yi'
'Bai, Junfeng'
'Scheer, Manfred'
'You, Xiao-Zeng'

_publ_section_title
;
 Versatile lanthanide coordination assemblies due to the synergistic
 effect of lanthanide contraction and flexibility of a flexible
 tricarboxylate ligand
;
_journal_issue 11
_journal_name_full CrystEngComm
_journal_page_first 1051
_journal_paper_doi 10.1039/b708104a
_journal_volume 9
_journal_year 2007
_chemical_formula_moiety 'C18 H24 Er2 N6 O18 S6, 6(H2 O)'
_chemical_formula_sum 'C18 H36 Er2 N6 O24 S6'
_chemical_formula_weight 1247.41
_chemical_name_systematic
;
?
;
_space_group_IT_number 2
_symmetry_cell_setting triclinic
_symmetry_space_group_name_Hall '-P 1'
_symmetry_space_group_name_H-M 'P -1'
_atom_sites_solution_hydrogens geom
_atom_sites_solution_primary direct
_atom_sites_solution_secondary difmap
_audit_creation_method SHELXL-97
_cell_angle_alpha 70.289(2)
_cell_angle_beta 86.198(2)
_cell_angle_gamma 79.714(2)
_cell_formula_units_Z 1
_cell_length_a 8.5663(11)
_cell_length_b 10.8794(15)
_cell_length_c 10.9674(15)
_cell_measurement_reflns_used 4056
_cell_measurement_temperature 298(2)
_cell_measurement_theta_max 28.00
_cell_measurement_theta_min 2.41
_cell_volume 946.7(2)
_computing_cell_refinement SMART
_computing_data_collection 'SMART (Bruker, 2000)'
_computing_data_reduction 'SAINT (Bruker, 2000)'
_computing_molecular_graphics SHELXTL
_computing_publication_material SHELXTL
_computing_structure_refinement SHELXTL
_computing_structure_solution 'SHELXTL (Bruker, 2000)'
_diffrn_ambient_temperature 298(2)
_diffrn_measured_fraction_theta_full 0.990
_diffrn_measured_fraction_theta_max 0.990
_diffrn_measurement_device_type 'Bruker Smart Aepex CCD area detector'
_diffrn_measurement_method 'phi and omega scans'
_diffrn_radiation_monochromator graphite
_diffrn_radiation_source 'fine-focus sealed tube'
_diffrn_radiation_type MoK\a
_diffrn_radiation_wavelength 0.71073
_diffrn_reflns_av_R_equivalents 0.0207
_diffrn_reflns_av_sigmaI/netI 0.0411
_diffrn_reflns_limit_h_max 10
_diffrn_reflns_limit_h_min -10
_diffrn_reflns_limit_k_max 12
_diffrn_reflns_limit_k_min -11
_diffrn_reflns_limit_l_max 13
_diffrn_reflns_limit_l_min -6
_diffrn_reflns_number 5001
_diffrn_reflns_theta_full 25.00
_diffrn_reflns_theta_max 25.00
_diffrn_reflns_theta_min 1.97
_exptl_absorpt_coefficient_mu 4.829
_exptl_absorpt_correction_T_max 0.38
_exptl_absorpt_correction_T_min 0.25
_exptl_absorpt_correction_type multi-scan
_exptl_absorpt_process_details 'SADABS, Brucker(2000)'
_exptl_crystal_colour 'light pink'
_exptl_crystal_density_diffrn 2.188
_exptl_crystal_density_method 'not measured'
_exptl_crystal_description block
_exptl_crystal_F_000 610
_exptl_crystal_size_max 0.30
_exptl_crystal_size_mid 0.24
_exptl_crystal_size_min 0.20
_refine_diff_density_max 0.991
_refine_diff_density_min -1.997
_refine_diff_density_rms 0.160
_refine_ls_extinction_method none
_refine_ls_goodness_of_fit_ref 1.032
_refine_ls_hydrogen_treatment constr
_refine_ls_matrix_type full
_refine_ls_number_parameters 253
_refine_ls_number_reflns 3282
_refine_ls_number_restraints 0
_refine_ls_restrained_S_all 1.032
_refine_ls_R_factor_all 0.0322
_refine_ls_R_factor_gt 0.0294
_refine_ls_shift/su_max 0.001
_refine_ls_shift/su_mean 0.000
_refine_ls_structure_factor_coef Fsqd
_refine_ls_weighting_details 'calc w=1/[\s^2^(Fo^2^)+(0.0466P)^2^+1.2694P] where P=(Fo^2^+2Fc^2^)/3'
_refine_ls_weighting_scheme calc
_refine_ls_wR_factor_gt 0.0760
_refine_ls_wR_factor_ref 0.0780
_reflns_number_gt 3042
_reflns_number_total 3282
_reflns_threshold_expression >2sigma(I)
_cod_data_source_file b708104a.txt
_cod_data_source_block 060120d
_cod_database_code 7203007

loop_
_symmetry_equiv_pos_as_xyz
'x, y, z'
'-x, -y, -z'

loop_
_atom_site_label
_atom_site_type_symbol
_atom_site_fract_x
_atom_site_fract_y
_atom_site_fract_z
_atom_site_U_iso_or_equiv
_atom_site_adp_type
_atom_site_occupancy
_atom_site_symmetry_multiplicity
_atom_site_calc_flag
_atom_site_refinement_flags
_atom_site_disorder_assembly
_atom_site_disorder_group
Er1 Er 0.64358(2) 0.608087(18) 0.70297(2) 0.01852(10) Uani 1 1 d . . .
C1 C 1.0525(6) 0.1832(4) 0.9828(5) 0.0182(10) Uani 1 1 d . . .
C2 C 0.8132(6) 0.1240(4) 1.0291(5) 0.0210(10) Uani 1 1 d . . .
C3 C 0.9900(6) 0.0738(5) 1.1878(5) 0.0221(10) Uani 1 1 d . . .
C4 C 1.0864(6) 0.3337(5) 0.7280(5) 0.0266(11) Uani 1 1 d . . .
H4A H 1.1593 0.3722 0.6601 0.040 Uiso 1 1 calc R . .
H4B H 1.0521 0.2626 0.7075 0.040 Uiso 1 1 calc R . .
C5 C 0.9419(6) 0.4392(5) 0.7248(5) 0.0211(10) Uani 1 1 d . . .
C6 C 0.6113(6) 0.2008(5) 0.8206(5) 0.0230(11) Uani 1 1 d . . .
H6A H 0.7111 0.1755 0.7813 0.035 Uiso 1 1 calc R . .
H6B H 0.5289 0.1728 0.7846 0.035 Uiso 1 1 calc R . .
C7 C 0.5775(6) 0.3517(5) 0.7826(5) 0.0235(11) Uani 1 1 d . . .
C8 C 1.2248(6) 0.0116(5) 1.3709(6) 0.0268(11) Uani 1 1 d . . .
H8A H 1.2604 -0.0488 1.4555 0.040 Uiso 1 1 calc R . .
H8B H 1.2879 -0.0193 1.3070 0.040 Uiso 1 1 calc R . .
C9 C 1.2622(6) 0.1458(5) 1.3581(5) 0.0220(11) Uani 1 1 d . . .
N1 N 1.1000(5) 0.1302(4) 1.1074(4) 0.0226(9) Uani 1 1 d . . .
N2 N 0.9128(5) 0.1832(4) 0.9374(4) 0.0200(9) Uani 1 1 d . . .
N3 N 0.8441(5) 0.0683(4) 1.1545(4) 0.0231(9) Uani 1 1 d . . .
O1 O 0.9127(4) 0.4903(3) 0.8123(3) 0.0271(8) Uani 1 1 d . . .
O2 O 0.8514(4) 0.4714(4) 0.6288(4) 0.0306(8) Uani 1 1 d . . .
O3 O 0.6033(4) 0.4051(3) 0.8622(3) 0.0261(8) Uani 1 1 d . . .
O4 O 0.5394(5) 0.4178(3) 0.6675(4) 0.0298(8) Uani 1 1 d . . .
O5 O 1.4078(4) 0.1570(3) 1.3415(4) 0.0291(8) Uani 1 1 d . . .
O6 O 1.1601(4) 0.2415(3) 1.3636(4) 0.0303(8) Uani 1 1 d . . .
O1W O 0.6244(5) 0.6417(4) 0.9052(4) 0.0369(9) Uani 1 1 d . . .
H1WA H 0.5376 0.6922 0.9092 0.044 Uiso 1 1 d R . .
H1WC H 0.7017 0.6777 0.9132 0.044 Uiso 1 1 d R . .
O2W O 0.3698(4) 0.6614(4) 0.7194(4) 0.0331(9) Uani 1 1 d . . .
H2WB H 0.3253 0.6280 0.6739 0.040 Uiso 1 1 d R . .
H2WC H 0.3418 0.6303 0.7982 0.040 Uiso 1 1 d R . .
O3W O 0.5854(5) 0.6884(3) 0.4864(4) 0.0303(9) Uani 1 1 d . . .
H3WB H 0.5020 0.6596 0.4788 0.036 Uiso 1 1 d R . .
H3WA H 0.5709 0.7698 0.4401 0.036 Uiso 1 1 d R . .
O4W O 0.1614(5) 0.5800(5) 0.9196(4) 0.0478(11) Uani 1 1 d . . .
H4WA H 0.0664 0.5987 0.8927 0.057 Uiso 1 1 d R . .
H4WC H 0.1730 0.6268 0.9656 0.057 Uiso 1 1 d R . .
O5W O 0.6202(5) 0.9357(4) 0.3393(4) 0.0383(10) Uani 1 1 d . . .
H5WB H 0.5611 0.9908 0.3690 0.046 Uiso 1 1 d R . .
H5WC H 0.7164 0.9450 0.3407 0.046 Uiso 1 1 d R . .
O6W O 0.1556(5) 0.6717(5) 0.5480(5) 0.0549(13) Uani 1 1 d . . .
H6WA H 0.1039 0.6634 0.4885 0.066 Uiso 1 1 d R . .
H6WC H 0.0940 0.7138 0.5899 0.066 Uiso 1 1 d R . .
S1 S 1.19271(14) 0.26329(13) 0.87790(13) 0.0264(3) Uani 1 1 d . . .
S2 S 0.62164(14) 0.11310(12) 0.99099(13) 0.0244(3) Uani 1 1 d . . .
S3 S 1.02323(16) -0.00169(13) 1.35316(13) 0.0290(3) Uani 1 1 d . . .

loop_
_atom_site_aniso_label
_atom_site_aniso_U_11
_atom_site_aniso_U_22
_atom_site_aniso_U_33
_atom_site_aniso_U_23
_atom_site_aniso_U_13
_atom_site_aniso_U_12
Er1 0.02068(14) 0.01768(14) 0.01879(15) -0.00798(10) -0.00063(9) -0.00324(9)
C1 0.021(2) 0.014(2) 0.018(3) -0.0041(18) -0.0009(19) -0.0016(18)
C2 0.022(2) 0.017(2) 0.025(3) -0.009(2) 0.001(2) -0.0019(19)
C3 0.023(2) 0.022(2) 0.023(3) -0.009(2) 0.000(2) -0.004(2)
C4 0.027(3) 0.029(3) 0.018(3) -0.004(2) 0.004(2) 0.001(2)
C5 0.024(3) 0.021(2) 0.018(3) -0.005(2) 0.006(2) -0.008(2)
C6 0.022(2) 0.022(2) 0.029(3) -0.011(2) -0.003(2) -0.0057(19)
C7 0.020(2) 0.023(2) 0.031(3) -0.012(2) 0.002(2) -0.006(2)
C8 0.026(3) 0.024(3) 0.034(3) -0.012(2) -0.008(2) -0.005(2)
C9 0.028(3) 0.020(2) 0.018(3) -0.006(2) -0.003(2) -0.005(2)
N1 0.017(2) 0.026(2) 0.023(2) -0.0058(18) -0.0002(17) -0.0045(17)
N2 0.019(2) 0.0190(19) 0.022(2) -0.0068(17) 0.0005(17) -0.0027(16)
N3 0.020(2) 0.027(2) 0.023(2) -0.0070(18) -0.0026(17) -0.0090(17)
O1 0.031(2) 0.0252(18) 0.026(2) -0.0104(16) 0.0019(16) -0.0021(15)
O2 0.030(2) 0.0315(19) 0.031(2) -0.0147(17) -0.0058(17) 0.0039(16)
O3 0.038(2) 0.0220(17) 0.023(2) -0.0113(15) -0.0024(16) -0.0086(15)
O4 0.044(2) 0.0232(18) 0.022(2) -0.0057(16) -0.0063(17) -0.0061(16)
O5 0.0224(18) 0.0221(17) 0.044(2) -0.0122(17) 0.0074(16) -0.0065(14)
O6 0.0246(19) 0.0254(18) 0.043(2) -0.0162(17) -0.0002(17) -0.0004(15)
O1W 0.049(2) 0.038(2) 0.029(2) -0.0202(18) -0.0009(18) -0.0040(18)
O2W 0.0261(19) 0.043(2) 0.034(2) -0.0170(18) 0.0033(16) -0.0095(17)
O3W 0.043(2) 0.0253(18) 0.023(2) -0.0036(15) -0.0081(17) -0.0123(16)
O4W 0.046(3) 0.072(3) 0.039(3) -0.030(2) 0.009(2) -0.023(2)
O5W 0.031(2) 0.028(2) 0.048(3) -0.0050(18) 0.0141(19) -0.0067(16)
O6W 0.034(2) 0.082(3) 0.063(3) -0.047(3) -0.008(2) 0.003(2)
S1 0.0179(6) 0.0303(6) 0.0261(7) -0.0031(5) 0.0021(5) -0.0049(5)
S2 0.0203(6) 0.0229(6) 0.0290(7) -0.0045(5) -0.0028(5) -0.0080(5)
S3 0.0292(7) 0.0372(7) 0.0208(7) -0.0042(6) -0.0026(5) -0.0164(6)

loop_
_atom_type_symbol
_atom_type_description
_atom_type_scat_dispersion_real
_atom_type_scat_dispersion_imag
_atom_type_scat_source
C C 0.0033 0.0016 'International Tables Vol C Tables 4.2.6.8 and 6.1.1.4'
H H 0.0000 0.0000 'International Tables Vol C Tables 4.2.6.8 and 6.1.1.4'
N N 0.0061 0.0033 'International Tables Vol C Tables 4.2.6.8 and 6.1.1.4'
O O 0.0106 0.0060 'International Tables Vol C Tables 4.2.6.8 and 6.1.1.4'
S S 0.1246 0.1234 'International Tables Vol C Tables 4.2.6.8 and 6.1.1.4'
Er Er -0.2586 4.9576 'International Tables Vol C Tables 4.2.6.8 and 6.1.1.4'

loop_
_geom_angle_atom_site_label_1
_geom_angle_atom_site_label_2
_geom_angle_atom_site_label_3
_geom_angle
_geom_angle_site_symmetry_1
_geom_angle_site_symmetry_3
_geom_angle_publ_flag
O3W Er1 O2W 81.55(14) . . ?
O3W Er1 O1W 148.56(14) . . ?
O2W Er1 O1W 80.15(15) . . ?
O3W Er1 O3 129.78(12) . . ?
O2W Er1 O3 83.09(13) . . ?
O1W Er1 O3 72.78(13) . . ?
O3W Er1 O2 81.06(13) . . ?
O2W Er1 O2 143.70(13) . . ?
O1W Er1 O2 127.38(14) . . ?
O3 Er1 O2 83.99(13) . . ?
O3W Er1 O5 77.28(13) . 2_767 ?
O2W Er1 O5 75.01(12) . 2_767 ?
O1W Er1 O5 73.41(14) . 2_767 ?
O3 Er1 O5 142.23(13) . 2_767 ?
O2 Er1 O5 130.81(13) . 2_767 ?
O3W Er1 O6 83.10(13) . 2_767 ?
O2W Er1 O6 128.35(12) . 2_767 ?
O1W Er1 O6 88.49(14) . 2_767 ?
O3 Er1 O6 140.62(13) . 2_767 ?
O2 Er1 O6 80.53(12) . 2_767 ?
O5 Er1 O6 53.53(12) 2_767 2_767 ?
O3W Er1 O4 77.11(12) . . ?
O2W Er1 O4 75.85(13) . . ?
O1W Er1 O4 122.16(13) . . ?
O3 Er1 O4 52.79(12) . . ?
O2 Er1 O4 69.33(13) . . ?
O5 Er1 O4 143.49(13) 2_767 . ?
O6 Er1 O4 145.98(13) 2_767 . ?
O3W Er1 O1 128.27(13) . . ?
O2W Er1 O1 149.32(13) . . ?
O1W Er1 O1 75.58(13) . . ?
O3 Er1 O1 72.05(12) . . ?
O2 Er1 O1 52.25(12) . . ?
O5 Er1 O1 114.68(12) 2_767 . ?
O6 Er1 O1 69.82(11) 2_767 . ?
O4 Er1 O1 101.59(11) . . ?
O3W Er1 C9 81.27(14) . 2_767 ?
O2W Er1 C9 102.06(14) . 2_767 ?
O1W Er1 C9 77.85(14) . 2_767 ?
O3 Er1 C9 148.85(13) . 2_767 ?
O2 Er1 C9 106.44(14) . 2_767 ?
O5 Er1 C9 27.05(13) 2_767 2_767 ?
O6 Er1 C9 26.66(13) 2_767 2_767 ?
O4 Er1 C9 158.36(14) . 2_767 ?
O1 Er1 C9 90.97(13) . 2_767 ?
N2 C1 N1 126.7(4) . . ?
N2 C1 S1 119.7(4) . . ?
N1 C1 S1 113.6(3) . . ?
N3 C2 N2 126.0(5) . . ?
N3 C2 S2 112.5(4) . . ?
N2 C2 S2 121.4(4) . . ?
N1 C3 N3 125.9(5) . . ?
N1 C3 S3 122.0(4) . . ?
N3 C3 S3 112.2(4) . . ?
C5 C4 S1 116.0(4) . . ?
C5 C4 H4A 108.3 . . ?
S1 C4 H4A 108.3 . . ?
C5 C4 H4B 108.3 . . ?
S1 C4 H4B 108.3 . . ?
H4A C4 H4B 107.4 . . ?
O1 C5 O2 121.6(5) . . ?
O1 C5 C4 122.6(5) . . ?
O2 C5 C4 115.8(4) . . ?
C7 C6 S2 115.2(4) . . ?
C7 C6 H6A 108.5 . . ?
S2 C6 H6A 108.5 . . ?
C7 C6 H6B 108.5 . . ?
S2 C6 H6B 108.5 . . ?
H6A C6 H6B 107.5 . . ?
O3 C7 O4 122.1(5) . . ?
O3 C7 C6 119.4(5) . . ?
O4 C7 C6 118.0(5) . . ?
C9 C8 S3 118.2(4) . . ?
C9 C8 H8A 107.8 . . ?
S3 C8 H8A 107.8 . . ?
C9 C8 H8B 107.8 . . ?
S3 C8 H8B 107.8 . . ?
H8A C8 H8B 107.1 . . ?
O6 C9 O5 120.6(4) . . ?
O6 C9 C8 123.9(5) . . ?
O5 C9 C8 115.5(4) . . ?
O6 C9 Er1 62.0(3) . 2_767 ?
O5 C9 Er1 59.2(2) . 2_767 ?
C8 C9 Er1 170.7(4) . 2_767 ?
C3 N1 C1 113.3(4) . . ?
C1 N2 C2 113.6(4) . . ?
C2 N3 C3 114.5(4) . . ?
C5 O1 Er1 88.5(3) . . ?
C5 O2 Er1 97.2(3) . . ?
C7 O3 Er1 95.0(3) . . ?
C7 O4 Er1 87.0(3) . . ?
C9 O5 Er1 93.8(3) . 2_767 ?
C9 O6 Er1 91.3(3) . 2_767 ?
Er1 O1W H1WA 109.3 . . ?
Er1 O1W H1WC 109.2 . . ?
H1WA O1W H1WC 109.5 . . ?
Er1 O2W H2WB 109.5 . . ?
Er1 O2W H2WC 109.2 . . ?
H2WB O2W H2WC 109.5 . . ?
Er1 O3W H3WB 106.1 . . ?
Er1 O3W H3WA 125.1 . . ?
H3WB O3W H3WA 106.0 . . ?
H4WA O4W H4WC 109.5 . . ?
H5WB O5W H5WC 109.5 . . ?
H6WA O6W H6WC 109.5 . . ?
C1 S1 C4 101.9(2) . . ?
C2 S2 C6 102.6(2) . . ?
C3 S3 C8 103.5(3) . . ?

loop_
_geom_bond_atom_site_label_1
_geom_bond_atom_site_label_2
_geom_bond_distance
_geom_bond_site_symmetry_2
_geom_bond_publ_flag
Er1 O3W 2.292(4) . ?
Er1 O2W 2.324(4) . ?
Er1 O1W 2.358(4) . ?
Er1 O3 2.374(3) . ?
Er1 O2 2.392(4) . ?
Er1 O5 2.398(3) 2_767 ?
Er1 O6 2.460(4) 2_767 ?
Er1 O4 2.546(4) . ?
Er1 O1 2.582(4) . ?
Er1 C9 2.786(5) 2_767 ?
C1 N2 1.326(6) . ?
C1 N1 1.351(6) . ?
C1 S1 1.744(5) . ?
C2 N3 1.326(7) . ?
C2 N2 1.342(6) . ?
C2 S2 1.754(5) . ?
C3 N1 1.331(6) . ?
C3 N3 1.342(6) . ?
C3 S3 1.739(5) . ?
C4 C5 1.524(7) . ?
C4 S1 1.794(5) . ?
C4 H4A 0.9700 . ?
C4 H4B 0.9700 . ?
C5 O1 1.254(6) . ?
C5 O2 1.263(6) . ?
C6 C7 1.529(6) . ?
C6 S2 1.788(5) . ?
C6 H6A 0.9700 . ?
C6 H6B 0.9700 . ?
C7 O3 1.250(6) . ?
C7 O4 1.255(6) . ?
C8 C9 1.508(7) . ?
C8 S3 1.787(5) . ?
C8 H8A 0.9700 . ?
C8 H8B 0.9700 . ?
C9 O6 1.250(6) . ?
C9 O5 1.269(6) . ?
C9 Er1 2.786(5) 2_767 ?
O5 Er1 2.398(3) 2_767 ?
O6 Er1 2.460(4) 2_767 ?
O1W H1WA 0.8500 . ?
O1W H1WC 0.8500 . ?
O2W H2WB 0.8500 . ?
O2W H2WC 0.8500 . ?
O3W H3WB 0.8499 . ?
O3W H3WA 0.8500 . ?
O4W H4WA 0.8500 . ?
O4W H4WC 0.8499 . ?
O5W H5WB 0.8500 . ?
O5W H5WC 0.8500 . ?
O6W H6WA 0.8500 . ?
O6W H6WC 0.8501 . ?

loop_
_geom_hbond_atom_site_label_D
_geom_hbond_atom_site_label_H
_geom_hbond_atom_site_label_A
_geom_hbond_distance_DH
_geom_hbond_distance_HA
_geom_hbond_distance_DA
_geom_hbond_angle_DHA
_geom_hbond_site_symmetry_A
O3W H3WA O5W 0.85 1.88 2.688(5) 159.0 .
O2W H2WC O4W 0.85 2.00 2.743(6) 145.6 .
O2W H2WB O6W 0.85 1.96 2.675(6) 141.7 .
O1W H1WC S1 0.85 2.82 3.451(4) 132.4 2_767
O4W H4WC N2 0.85 2.60 3.392(6) 154.9 2_667
O6W H6WC O6 0.85 2.21 2.916(6) 140.7 2_667
O1W H1WA S2 0.85 2.81 3.546(4) 146.4 2_667
O6W H6WA O2 0.85 2.23 2.877(6) 133.2 2_666
O3W H3WB O4 0.85 2.12 2.707(5) 125.7 2_666
O5W H5WB O5 0.85 1.98 2.752(5) 150.5 1_464
O4W H4WA O1 0.85 2.30 2.954(6) 133.3 1_455
O5W H5WC S3 0.85 2.81 3.659(4) 174.1 1_564
O5W H5WC N3 0.85 2.35 2.893(5) 121.6 1_564
